data_4341228
loop_
_publ_author_name
'Chan, Chung Ying'
'Pellegrini, Paul A.'
'Greguric, Ivan'
'Barnard, Peter J.'

_publ_section_title
;
 Rhenium and technetium tricarbonyl complexes of N-heterocyclic carbene
 ligands.
;
_journal_issue 20
_journal_name_full 'Inorganic chemistry'
_journal_page_first 10862
_journal_page_last 10873
_journal_paper_doi 10.1021/ic500917s
_journal_volume 53
_journal_year 2014
_chemical_formula_moiety 'C34 H20 N6 O10 Re2, 2(C2 H3 N)'
_chemical_formula_sum 'C34 H20 Cl2 N6 O10 Re2'
_chemical_formula_weight 1115.86
_chemical_name_systematic
;
 ?
;
_space_group_crystal_system monoclinic
_space_group_IT_number 15
_space_group_name_Hall '-C 2yc'
_space_group_name_H-M_alt 'C 1 2/c 1'
_symmetry_space_group_name_Hall '-C 2yc'
_symmetry_space_group_name_H-M 'C 1 2/c 1'
_atom_sites_solution_hydrogens geom
_atom_sites_solution_primary direct
_audit_creation_date 2014-04-16
_audit_creation_method
;
Olex2 1.2
(compiled 2014.03.20 svn.r2914 for OlexSys, GUI svn.r4816)
;
_cell_angle_alpha 90
_cell_angle_beta 111.912(3)
_cell_angle_gamma 90
_cell_formula_units_Z 4
_cell_length_a 22.3994(7)
_cell_length_b 13.4274(4)
_cell_length_c 14.0447(4)
_cell_measurement_reflns_used 7217
_cell_measurement_temperature 173
_cell_measurement_theta_max 30.3948
_cell_measurement_theta_min 2.9223
_cell_volume 3919.0(2)
_computing_cell_refinement
;
CrysAlisPro, Agilent Technologies,
Version 1.171.35.19 (release 27-10-2011 CrysAlis171 .NET)
(compiled Oct 27 2011,15:02:11)
;
_computing_data_collection
;
CrysAlisPro, Agilent Technologies,
Version 1.171.35.19 (release 27-10-2011 CrysAlis171 .NET)
(compiled Oct 27 2011,15:02:11)
;
_computing_data_reduction
;
CrysAlisPro, Agilent Technologies,
Version 1.171.35.19 (release 27-10-2011 CrysAlis171 .NET)
(compiled Oct 27 2011,15:02:11)
;
_computing_molecular_graphics 'Olex2 (Dolomanov et al., 2009)'
_computing_publication_material 'Olex2 (Dolomanov et al., 2009)'
_computing_structure_refinement 'ShelXL (Sheldrick, 2008)'
_computing_structure_solution 'ShelXS (Sheldrick, 2008)'
_diffrn_ambient_temperature 173
_diffrn_detector_area_resol_mean 10.3281
_diffrn_measured_fraction_theta_full 0.999
_diffrn_measured_fraction_theta_max 0.999
_diffrn_measurement_device_type 'Xcalibur, Atlas, Gemini'
_diffrn_measurement_method '\w scans'
_diffrn_radiation_type MoK\a
_diffrn_radiation_wavelength 0.71073
_diffrn_reflns_av_R_equivalents 0.0257
_diffrn_reflns_av_unetI/netI 0.0271
_diffrn_reflns_Laue_measured_fraction_full 0.999
_diffrn_reflns_Laue_measured_fraction_max 0.999
_diffrn_reflns_limit_h_max 27
_diffrn_reflns_limit_h_min -26
_diffrn_reflns_limit_k_max 16
_diffrn_reflns_limit_k_min -13
_diffrn_reflns_limit_l_max 17
_diffrn_reflns_limit_l_min -17
_diffrn_reflns_number 11938
_diffrn_reflns_point_group_measured_fraction_full 0.999
_diffrn_reflns_point_group_measured_fraction_max 0.999
_diffrn_reflns_theta_full 25.242
_diffrn_reflns_theta_max 26.369
_diffrn_reflns_theta_min 3.007
_diffrn_source 'Enhance (Mo) X-ray Source'
_exptl_absorpt_coefficient_mu 6.369
_exptl_absorpt_correction_T_max 1.00000
_exptl_absorpt_correction_T_min 0.67060
_exptl_absorpt_correction_type multi-scan
_exptl_absorpt_process_details
;
CrysAlisPro, Agilent Technologies,
Version 1.171.35.19 (release 27-10-2011 CrysAlis171 .NET)
(compiled Oct 27 2011,15:02:11)
Empirical absorption correction using spherical harmonics,
 implemented in SCALE3 ABSPACK scaling algorithm.
;
_exptl_crystal_colour 'clear orange'
_exptl_crystal_colour_lustre clear
_exptl_crystal_colour_primary orange
_exptl_crystal_density_diffrn 1.891
_exptl_crystal_description prism
_exptl_crystal_F_000 2120
_exptl_crystal_size_max 0.18
_exptl_crystal_size_mid 0.08
_exptl_crystal_size_min 0.06
_refine_diff_density_max 1.092
_refine_diff_density_min -0.622
_refine_diff_density_rms 0.098
_refine_ls_extinction_method none
_refine_ls_goodness_of_fit_ref 1.051
_refine_ls_hydrogen_treatment constr
_refine_ls_matrix_type full
_refine_ls_number_parameters 290
_refine_ls_number_reflns 4008
_refine_ls_number_restraints 8
_refine_ls_restrained_S_all 1.051
_refine_ls_R_factor_all 0.0313
_refine_ls_R_factor_gt 0.0257
_refine_ls_shift/su_max 0.001
_refine_ls_shift/su_mean 0.000
_refine_ls_structure_factor_coef Fsqd
_refine_ls_weighting_details
;
 w=1/[\s^2^(Fo^2^)+(0.0248P)^2^+12.6940P]
 where P=(Fo^2^+2Fc^2^)/3
;
_refine_ls_weighting_scheme calc
_refine_ls_wR_factor_gt 0.0588
_refine_ls_wR_factor_ref 0.0621
_reflns_Friedel_coverage 0.000
_reflns_number_gt 3579
_reflns_number_total 4008
_reflns_threshold_expression 'I > 2\s(I)'
_cod_data_source_file ic500917s_si_002.cif
_cod_data_source_block 9b
_cod_depositor_comments 'Adding full bibliography for 4341223--4341230.cif.'
_cod_database_code 4341228
_shelxl_version_number 2013-2
_shelx_space_group_comment
;
The symmetry employed for this shelxl refinement is uniquely defined
by the following loop, which should always be used as a source of
symmetry information in preference to the above space-group names.
They are only intended as comments.
;
_olex2_refinement_description
;
1. Fixed Uiso
 At 1.2 times of:
  All C(H) groups, All C(H,H) groups
 At 1.5 times of:
  All C(H,H,H) groups
2. Restrained distances
 O1A-C1A = O1-C1 = O3-C3 = O3A-C3A = O2-C2 = O2A-C2A
 1.14 with sigma of 0.02
 O5-C17A = O5A-C17A
 1.23 with sigma of 0.02
3. Uiso/Uaniso restraints and constraints
Uanis(C18) = Uanis(C18A)
Uanis(C19) = Uanis(C19A)
Uanis(Re1) = Uanis(Re1A)
Uanis(C2) = Uanis(C2A)
Uanis(O2) = Uanis(O2A)
Uanis(C3) = Uanis(C3A)
Uanis(O3) = Uanis(O3A)
Uanis(C1) = Uanis(C1A)
Uanis(O1) = Uanis(O1A)
Uanis(N1) = Uanis(N1A)
Uanis(C8) = Uanis(C8A)
Uanis(C7) = Uanis(C7A)
Uanis(C6) = Uanis(C6A)
Uanis(C5) = Uanis(C5A)
Uanis(O4) = Uanis(O4A)
Uanis(O5) = Uanis(O5A)
Uiso(C4A) = Uiso(C4)
4. Others
 Sof(C18A)=Sof(C19A)=Sof(H19D)=Sof(H19E)=Sof(H19F)=1-FVAR(1)
 Sof(C18)=Sof(C19)=Sof(H19A)=Sof(H19B)=Sof(H19C)=FVAR(1)
 Sof(Re1A)=Sof(C2A)=Sof(O2A)=Sof(C3A)=Sof(O3A)=Sof(C1A)=Sof(O1A)=Sof(N1A)=
 Sof(C5A)=Sof(H5A)=Sof(C6A)=Sof(H6A)=Sof(C7A)=Sof(H7A)=Sof(C8A)=Sof(H8A)=
 Sof(O4A)=1-FVAR(2)
 Sof(Re1)=Sof(O4)=Sof(N1)=Sof(C5)=Sof(H5)=Sof(C6)=Sof(H6)=Sof(C7)=Sof(H7)=
 Sof(C8)=Sof(H8)=Sof(C3)=Sof(O2)=Sof(O1)=Sof(C2)=Sof(O3)=Sof(C1)=FVAR(2)
 Sof(O5A)=1-FVAR(3)
 Sof(O5)=FVAR(3)
 Sof(C4)=1-FVAR(4)
 Sof(C4A)=FVAR(4)
5.a Secondary CH2 refined with riding coordinates:
 C16(H16A,H16B)
5.b Aromatic/amide H refined with riding coordinates:
 C11(H11), C13(H13), C14(H14), C12(H12), C5(H5), C6(H6), C7(H7), C8(H8),
 C5A(H5A), C6A(H6A), C7A(H7A), C8A(H8A)
5.c Fitted hexagon refined as free rotating group:
 N1(C4,C5,C6,C7,C8), N1A(C4A,C5A,C6A,C7A,C8A)
5.d Idealised Me refined as rotating group:
 C19(H19A,H19B,H19C), C19A(H19D,H19E,H19F)
;
_olex2_exptl_crystal_mounting_method
'Crystals were removed from the crystallisation vial and immediately coated with Paratone oil on a glass slide. A suitable single crystal was mounted in Paratone oil on a glass fibre and cooled rapidly to 173 K in a stream of cold N2 using an Oxford low temperature device. '

loop_
_space_group_symop_operation_xyz
'x, y, z'
'-x, y, -z+1/2'
'x+1/2, y+1/2, z'
'-x+1/2, y+1/2, -z+1/2'
'-x, -y, -z'
'x, -y, z-1/2'
'-x+1/2, -y+1/2, -z'
'x+1/2, -y+1/2, z-1/2'

loop_
_atom_site_label
_atom_site_type_symbol
_atom_site_fract_x
_atom_site_fract_y
_atom_site_fract_z
_atom_site_U_iso_or_equiv
_atom_site_adp_type
_atom_site_occupancy
_atom_site_site_symmetry_order
_atom_site_calc_flag
_atom_site_refinement_flags_posn
_atom_site_refinement_flags_occupancy
_atom_site_disorder_assembly
_atom_site_disorder_group
Re1 Re -0.12745(4) 0.20842(7) 0.28108(3) 0.02881(15) Uani 0.743(3) 1 d . P A 1
N3 N 0.01315(14) 0.2983(2) 0.4257(2) 0.0256(6) Uani 1 1 d . . . .
C11 C 0.01101(18) 0.5587(3) 0.3766(3) 0.0287(8) Uani 1 1 d . . . .
H11 H -0.0199 0.6053 0.3360 0.034 Uiso 1 1 calc R . . .
N2 N -0.05931(13) 0.4006(2) 0.3301(2) 0.0265(6) Uani 1 1 d . . . .
C9 C -0.04772(18) 0.3023(3) 0.3593(3) 0.0297(8) Uani 1 1 d . . . .
C10 C -0.00403(16) 0.4587(3) 0.3781(2) 0.0239(7) Uani 1 1 d . . . .
C13 C 0.11863(18) 0.5204(3) 0.4968(3) 0.0321(8) Uani 1 1 d . . . .
H13 H 0.1606 0.5434 0.5372 0.039 Uiso 1 1 calc R . . .
C14 C 0.10423(17) 0.4206(3) 0.4987(3) 0.0283(7) Uani 1 1 d . . . .
H14 H 0.1352 0.3740 0.5392 0.034 Uiso 1 1 calc R . . .
C15 C 0.04212(16) 0.3921(3) 0.4385(2) 0.0247(7) Uani 1 1 d . . . .
C12 C 0.07322(19) 0.5878(3) 0.4372(3) 0.0335(8) Uani 1 1 d . . . .
H12 H 0.0849 0.6558 0.4376 0.040 Uiso 1 1 calc R . . .
O4 O -0.0832(3) 0.2233(4) 0.1720(6) 0.0365(14) Uani 0.743(3) 1 d . P A 1
C16 C 0.0492(2) 0.2079(3) 0.4691(3) 0.0327(8) Uani 1 1 d . . . .
H16A H 0.0187 0.1541 0.4679 0.039 Uiso 1 1 calc R . . .
H16B H 0.0772 0.2202 0.5415 0.039 Uiso 1 1 calc R . . .
N1 N -0.1606(2) 0.3576(2) 0.2241(4) 0.0329(10) Uani 0.743(3) 1 d . P A 1
C4 C -0.11812(16) 0.4360(3) 0.2647(3) 0.0215(9) Uiso 0.618(13) 1 d G P A 1
C5 C -0.13755(18) 0.5334(2) 0.2356(4) 0.0287(11) Uani 0.743(3) 1 d G P A 1
H5 H -0.1085 0.5869 0.2633 0.034 Uiso 0.743(3) 1 calc R P A 1
C6 C -0.1994(2) 0.5523(2) 0.1658(4) 0.0393(14) Uani 0.743(3) 1 d G P A 1
H6 H -0.2127 0.6189 0.1459 0.047 Uiso 0.743(3) 1 calc R P A 1
C7 C -0.24189(17) 0.4740(3) 0.1252(4) 0.0420(15) Uani 0.743(3) 1 d G P A 1
H7 H -0.2842 0.4869 0.0776 0.050 Uiso 0.743(3) 1 calc R P A 1
C8 C -0.22247(19) 0.3766(2) 0.1544(4) 0.0423(15) Uani 0.743(3) 1 d G P A 1
H8 H -0.2515 0.3231 0.1266 0.051 Uiso 0.743(3) 1 calc R P A 1
C17A C 0.09058(19) 0.1740(3) 0.4097(3) 0.0359(9) Uani 1 1 d D . . .
C3 C -0.1642(4) 0.2163(6) 0.3827(7) 0.040(2) Uani 0.743(3) 1 d D P A 1
O2 O -0.2489(2) 0.0975(4) 0.1373(4) 0.0618(15) Uani 0.743(3) 1 d D P A 1
O1 O -0.0685(4) 0.0076(6) 0.3714(9) 0.074(2) Uani 0.743(3) 1 d D P A 1
C2 C -0.2036(3) 0.1376(5) 0.1896(6) 0.0430(17) Uani 0.743(3) 1 d D P A 1
O3 O -0.1863(4) 0.2225(5) 0.4441(6) 0.057(2) Uani 0.743(3) 1 d D P A 1
C1 C -0.0907(4) 0.0832(7) 0.3362(9) 0.045(2) Uani 0.743(3) 1 d D P A 1
N4 N -0.0984(6) 0.7630(5) 0.2574(5) 0.207(6) Uani 1 1 d . . . .
C18 C -0.0832(17) 0.8313(13) 0.2076(15) 0.161(13) Uani 0.467(8) 1 d . P B 1
C19 C -0.0642(10) 0.9025(10) 0.1522(11) 0.106(4) Uani 0.467(8) 1 d . P B 1
H19A H -0.0546 0.8697 0.0972 0.160 Uiso 0.467(8) 1 calc GR P B 1
H19B H -0.0257 0.9370 0.1981 0.160 Uiso 0.467(8) 1 calc GR P B 1
H19C H -0.0990 0.9508 0.1223 0.160 Uiso 0.467(8) 1 calc GR P B 1
C18A C -0.1423(15) 0.8133(12) 0.2173(14) 0.161(13) Uani 0.533(8) 1 d . P B 2
C19A C -0.1817(8) 0.8893(9) 0.1552(9) 0.106(4) Uani 0.533(8) 1 d . P B 2
H19D H -0.2164 0.8591 0.0971 0.160 Uiso 0.533(8) 1 calc GR P B 2
H19E H -0.1557 0.9323 0.1294 0.160 Uiso 0.533(8) 1 calc GR P B 2
H19F H -0.2001 0.9289 0.1959 0.160 Uiso 0.533(8) 1 calc GR P B 2
Re1A Re -0.11344(8) 0.18236(13) 0.28765(11) 0.02881(15) Uani 0.257(3) 1 d . P A 2
C2A C -0.1854(10) 0.1020(16) 0.196(2) 0.0430(17) Uani 0.257(3) 1 d D P A 2
O2A O -0.2273(8) 0.0521(13) 0.1506(15) 0.0618(15) Uani 0.257(3) 1 d D P A 2
C3A C -0.1493(16) 0.188(2) 0.392(2) 0.040(2) Uani 0.257(3) 1 d D P A 2
O3A O -0.1704(13) 0.1887(19) 0.454(2) 0.057(2) Uani 0.257(3) 1 d D P A 2
C1A C -0.0700(15) 0.066(2) 0.348(3) 0.045(2) Uani 0.257(3) 1 d D P A 2
O1A O -0.0448(16) -0.006(2) 0.387(3) 0.074(2) Uani 0.257(3) 1 d D P A 2
N1A N -0.1584(6) 0.3271(7) 0.2165(12) 0.0329(10) Uani 0.257(3) 1 d . P A 2
C4A C -0.1219(5) 0.4107(8) 0.2606(8) 0.0215(9) Uiso 0.382(13) 1 d G P A 2
C5A C -0.1474(6) 0.5054(7) 0.2320(12) 0.0287(11) Uani 0.257(3) 1 d G P A 2
H5A H -0.1225 0.5625 0.2621 0.034 Uiso 0.257(3) 1 calc R P A 2
C6A C -0.2094(7) 0.5164(8) 0.1592(13) 0.0393(14) Uani 0.257(3) 1 d G P A 2
H6A H -0.2268 0.5811 0.1397 0.047 Uiso 0.257(3) 1 calc R P A 2
C7A C -0.2458(5) 0.4328(11) 0.1151(12) 0.0420(15) Uani 0.257(3) 1 d G P A 2
H7A H -0.2881 0.4404 0.0654 0.050 Uiso 0.257(3) 1 calc R P A 2
C8A C -0.2203(6) 0.3382(9) 0.1438(14) 0.0423(15) Uani 0.257(3) 1 d G P A 2
H8A H -0.2452 0.2811 0.1137 0.051 Uiso 0.257(3) 1 calc R P A 2
O4A O -0.0689(12) 0.1943(15) 0.177(2) 0.0365(14) Uani 0.257(3) 1 d . P A 2
O5 O 0.1227(5) 0.0956(7) 0.4361(7) 0.072(3) Uani 0.660(14) 1 d D P C 1
O5A O 0.1433(8) 0.1433(13) 0.4640(14) 0.072(3) Uani 0.340(14) 1 d D P C 2

loop_
_atom_site_aniso_label
_atom_site_aniso_U_11
_atom_site_aniso_U_22
_atom_site_aniso_U_33
_atom_site_aniso_U_23
_atom_site_aniso_U_13
_atom_site_aniso_U_12
Re1 0.0266(2) 0.0338(3) 0.02373(11) -0.00304(14) 0.00676(14) -0.0101(2)
N3 0.0253(15) 0.0299(15) 0.0217(14) -0.0037(12) 0.0089(12) -0.0035(12)
C11 0.035(2) 0.0309(18) 0.0215(16) -0.0022(15) 0.0127(15) 0.0018(16)
N2 0.0223(15) 0.0373(16) 0.0189(13) -0.0022(12) 0.0066(12) -0.0044(13)
C9 0.031(2) 0.041(2) 0.0197(16) -0.0033(15) 0.0122(15) -0.0079(16)
C10 0.0214(17) 0.0338(18) 0.0175(15) -0.0037(14) 0.0086(13) 0.0002(14)
C13 0.0276(19) 0.042(2) 0.0267(17) -0.0092(16) 0.0106(15) -0.0111(16)
C14 0.0216(17) 0.040(2) 0.0220(16) -0.0028(15) 0.0066(14) 0.0010(15)
C15 0.0257(18) 0.0298(17) 0.0213(15) -0.0036(14) 0.0119(14) -0.0030(14)
C12 0.042(2) 0.0337(19) 0.0285(18) -0.0071(16) 0.0171(17) -0.0105(17)
O4 0.048(4) 0.038(4) 0.0266(16) -0.011(3) 0.018(2) -0.018(3)
C16 0.040(2) 0.0308(19) 0.0236(17) 0.0038(15) 0.0084(16) -0.0026(16)
N1 0.0261(17) 0.042(3) 0.0276(18) -0.007(2) 0.0064(14) -0.010(2)
C5 0.023(2) 0.035(3) 0.0275(19) -0.002(2) 0.0087(18) -0.004(2)
C6 0.030(3) 0.051(4) 0.036(2) 0.004(3) 0.011(2) 0.007(3)
C7 0.026(2) 0.057(5) 0.037(3) -0.007(3) 0.004(2) 0.000(3)
C8 0.029(2) 0.056(5) 0.034(3) -0.010(3) 0.0014(19) -0.010(3)
C17A 0.035(2) 0.0339(19) 0.033(2) 0.0081(17) 0.0059(17) 0.0053(17)
C3 0.034(5) 0.046(6) 0.035(3) -0.007(3) 0.008(4) -0.021(3)
O2 0.037(3) 0.082(5) 0.056(3) -0.022(3) 0.006(3) -0.028(3)
O1 0.098(8) 0.035(4) 0.074(5) 0.006(3) 0.014(6) -0.005(4)
C2 0.041(4) 0.049(5) 0.042(3) -0.009(4) 0.019(3) -0.013(3)
O3 0.052(5) 0.079(6) 0.052(3) -0.018(4) 0.033(3) -0.025(3)
C1 0.045(6) 0.043(4) 0.043(4) -0.007(3) 0.011(5) -0.016(4)
N4 0.407(16) 0.064(4) 0.065(4) -0.010(4) -0.009(6) 0.054(7)
C18 0.35(4) 0.030(6) 0.044(5) -0.004(4) 0.010(14) 0.031(13)
C19 0.188(12) 0.067(5) 0.065(5) -0.002(5) 0.047(7) 0.000(7)
C18A 0.35(4) 0.030(6) 0.044(5) -0.004(4) 0.010(14) 0.031(13)
C19A 0.188(12) 0.067(5) 0.065(5) -0.002(5) 0.047(7) 0.000(7)
Re1A 0.0266(2) 0.0338(3) 0.02373(11) -0.00304(14) 0.00676(14) -0.0101(2)
C2A 0.041(4) 0.049(5) 0.042(3) -0.009(4) 0.019(3) -0.013(3)
O2A 0.037(3) 0.082(5) 0.056(3) -0.022(3) 0.006(3) -0.028(3)
C3A 0.034(5) 0.046(6) 0.035(3) -0.007(3) 0.008(4) -0.021(3)
O3A 0.052(5) 0.079(6) 0.052(3) -0.018(4) 0.033(3) -0.025(3)
C1A 0.045(6) 0.043(4) 0.043(4) -0.007(3) 0.011(5) -0.016(4)
O1A 0.098(8) 0.035(4) 0.074(5) 0.006(3) 0.014(6) -0.005(4)
N1A 0.0261(17) 0.042(3) 0.0276(18) -0.007(2) 0.0064(14) -0.010(2)
C5A 0.023(2) 0.035(3) 0.0275(19) -0.002(2) 0.0087(18) -0.004(2)
C6A 0.030(3) 0.051(4) 0.036(2) 0.004(3) 0.011(2) 0.007(3)
C7A 0.026(2) 0.057(5) 0.037(3) -0.007(3) 0.004(2) 0.000(3)
C8A 0.029(2) 0.056(5) 0.034(3) -0.010(3) 0.0014(19) -0.010(3)
O4A 0.048(4) 0.038(4) 0.0266(16) -0.011(3) 0.018(2) -0.018(3)
O5 0.086(5) 0.059(5) 0.089(5) 0.050(5) 0.056(4) 0.045(4)
O5A 0.086(5) 0.059(5) 0.089(5) 0.050(5) 0.056(4) 0.045(4)

loop_
_atom_type_symbol
_atom_type_description
_atom_type_scat_dispersion_real
_atom_type_scat_dispersion_imag
_atom_type_scat_source
C C 0.0033 0.0016 'International Tables Vol C Tables 4.2.6.8 and 6.1.1.4'
H H 0.0000 0.0000 'International Tables Vol C Tables 4.2.6.8 and 6.1.1.4'
N N 0.0061 0.0033 'International Tables Vol C Tables 4.2.6.8 and 6.1.1.4'
O O 0.0106 0.0060 'International Tables Vol C Tables 4.2.6.8 and 6.1.1.4'
Cl Cl 0.1484 0.1585 'International Tables Vol C Tables 4.2.6.8 and 6.1.1.4'
Re Re -1.0185 7.2310 'International Tables Vol C Tables 4.2.6.8 and 6.1.1.4'

loop_
_geom_angle_atom_site_label_1
_geom_angle_atom_site_label_2
_geom_angle_atom_site_label_3
_geom_angle
_geom_angle_site_symmetry_1
_geom_angle_site_symmetry_3
C9 Re1 N1 75.55(14) . .
O4 Re1 C9 77.8(2) . .
O4 Re1 N1 80.50(18) . .
C3 Re1 C9 95.5(3) . .
C3 Re1 O4 171.2(3) . .
C3 Re1 N1 92.4(3) . .
C3 Re1 C2 90.2(4) . .
C3 Re1 C1 89.2(4) . .
C2 Re1 C9 170.3(2) . .
C2 Re1 O4 95.7(3) . .
C2 Re1 N1 96.4(2) . .
C1 Re1 C9 99.3(3) . .
C1 Re1 O4 97.4(4) . .
C1 Re1 N1 174.7(3) . .
C1 Re1 C2 88.7(4) . .
C9 N3 C15 111.0(3) . .
C9 N3 C16 125.9(3) . .
C15 N3 C16 122.6(3) . .
C10 C11 C12 117.2(3) . .
C9 N2 C10 110.8(3) . .
C9 N2 C4 123.8(3) . .
C9 N2 C4A 109.4(5) . .
C4 N2 C10 125.4(3) . .
C4A N2 C10 139.7(5) . .
N3 C9 Re1 141.2(3) . .
N3 C9 N2 106.0(3) . .
N3 C9 Re1A 129.5(3) . .
N2 C9 Re1 112.7(3) . .
N2 C9 Re1A 123.7(3) . .
C11 C10 N2 135.0(3) . .
C11 C10 C15 120.1(3) . .
C15 C10 N2 104.9(3) . .
C14 C13 C12 121.4(3) . .
C13 C14 C15 116.4(3) . .
C10 C15 N3 107.3(3) . .
C14 C15 N3 129.8(3) . .
C14 C15 C10 122.9(3) . .
C13 C12 C11 121.9(3) . .
C17A O4 Re1 131.2(5) 2 .
N3 C16 C17A 111.9(3) . .
C4 N1 Re1 117.23(18) . .
C4 N1 C8 120.0 . .
C8 N1 Re1 122.68(18) . .
N2 C4 N1 110.4(3) . .
N2 C4 C5 129.5(3) . .
C5 C4 N1 120.0 . .
C4 C5 C6 120.0 . .
C7 C6 C5 120.0 . .
C6 C7 C8 120.0 . .
C7 C8 N1 120.0 . .
O4 C17A C16 115.7(4) 2 .
O4A C17A C16 113.5(13) 2 .
O4A C17A O5A 131.9(16) 2 .
O5 C17A O4 124.6(6) . 2
O5 C17A C16 119.2(5) . .
O5A C17A C16 113.8(9) . .
O3 C3 Re1 179.0(8) . .
O2 C2 Re1 178.4(6) . .
O1 C1 Re1 178.7(12) . .
N4 C18 C19 177(3) . .
N4 C18A C19A 161(3) . .
C9 Re1A N1A 71.1(3) . .
C2A Re1A C9 164.5(7) . .
C2A Re1A N1A 93.6(8) . .
C2A Re1A O4A 93.3(10) . .
C3A Re1A C9 91.3(11) . .
C3A Re1A C2A 92.5(14) . .
C3A Re1A N1A 93.4(10) . .
C3A Re1A O4A 172.9(12) . .
C1A Re1A C9 105.3(12) . .
C1A Re1A C2A 89.8(14) . .
C1A Re1A C3A 89.1(16) . .
C1A Re1A N1A 175.7(12) . .
C1A Re1A O4A 94.9(14) . .
O4A Re1A C9 82.1(7) . .
O4A Re1A N1A 82.3(7) . .
O2A C2A Re1A 174(2) . .
O3A C3A Re1A 178(3) . .
O1A C1A Re1A 177(4) . .
C4A N1A Re1A 114.2(6) . .
C4A N1A C8A 120.0 . .
C8A N1A Re1A 125.3(6) . .
N2 C4A N1A 120.4(7) . .
N2 C4A C5A 119.5(7) . .
C5A C4A N1A 120.0 . .
C6A C5A C4A 120.0 . .
C7A C6A C5A 120.0 . .
C6A C7A C8A 120.0 . .
C7A C8A N1A 120.0 . .
C17A O4A Re1A 128.0(18) 2 .

loop_
_geom_bond_atom_site_label_1
_geom_bond_atom_site_label_2
_geom_bond_distance
_geom_bond_site_symmetry_2
Re1 C9 2.126(4) .
Re1 O4 2.122(7) .
Re1 N1 2.183(3) .
Re1 C3 1.898(9) .
Re1 C2 1.957(7) .
Re1 C1 1.905(8) .
N3 C9 1.335(5) .
N3 C15 1.397(4) .
N3 C16 1.460(5) .
C11 C10 1.386(5) .
C11 C12 1.390(5) .
N2 C9 1.378(5) .
N2 C10 1.405(4) .
N2 C4 1.380(4) .
N2 C4A 1.385(10) .
C9 Re1A 2.160(4) .
C10 C15 1.390(5) .
C13 C14 1.382(5) .
C13 C12 1.385(5) .
C14 C15 1.385(5) .
O4 C17A 1.281(8) 2
C16 C17A 1.530(6) .
N1 C4 1.3900 .
N1 C8 1.3900 .
C4 C5 1.3900 .
C5 C6 1.3900 .
C6 C7 1.3900 .
C7 C8 1.3900 .
C17A O4 1.281(8) 2
C17A O4A 1.16(3) 2
C17A O5 1.251(7) .
C17A O5A 1.214(14) .
C3 O3 1.147(8) .
O2 C2 1.142(7) .
O1 C1 1.158(9) .
N4 C18 1.28(3) .
N4 C18A 1.15(3) .
C18 C19 1.39(3) .
C18A C19A 1.42(2) .
Re1A C2A 1.97(2) .
Re1A C3A 1.91(3) .
Re1A C1A 1.87(3) .
Re1A N1A 2.245(10) .
Re1A O4A 2.15(3) .
C2A O2A 1.138(17) .
C3A O3A 1.143(19) .
C1A O1A 1.150(19) .
N1A C4A 1.3900 .
N1A C8A 1.3900 .
C4A C5A 1.3900 .
C5A C6A 1.3900 .
C6A C7A 1.3900 .
C7A C8A 1.3900 .
O4A C17A 1.16(3) 2
